data_7010809
loop_
_publ_author_name
'Robert C. Finn'
'Jon Zubieta'

_publ_section_title
;
 Hydrothermal synthesis and structural characterization of organically
 templated zinc vanadium phosphates: [Zn(2,2'-bipyridine)(VO2)(PO4)],
 [Zn(2,2':6',2&#x2033;-terpyridine)(VO2)(PO4)], and
 [Zn(1,10-phenanthroline)(ZnVO)(PO4)2]
;
_journal_issue 6
_journal_name_full 'J. Chem. Soc., Dalton Trans.'
_journal_page_first 856
_journal_page_last 861
_journal_paper_doi 10.1039/b103994f
_journal_year 2002
_chemical_formula_sum 'C12 H8 N2 O9 P2 V Zn2'
_chemical_formula_weight 567.82
_chemical_name_systematic
; 
? 
;
_space_group_IT_number 2
_symmetry_cell_setting triclinic
_symmetry_space_group_name_Hall '-P 1'
_symmetry_space_group_name_H-M 'P -1'
_atom_sites_solution_hydrogens geom
_atom_sites_solution_primary direct
_atom_sites_solution_secondary difmap
_audit_creation_method SHELXL-97
_cell_angle_alpha 81.4210(10)
_cell_angle_beta 71.3010(10)
_cell_angle_gamma 74.9980(10)
_cell_formula_units_Z 2
_cell_length_a 7.9657(3)
_cell_length_b 9.0824(4)
_cell_length_c 11.8322(5)
_cell_measurement_temperature 88(2)
_cell_volume 781.16(6)
_computing_structure_refinement 'SHELXL-97 (Sheldrick, 1997)'
_computing_structure_solution 'SHELXS-97 (Sheldrick, 1990)'
_diffrn_ambient_temperature 293(2)
_diffrn_measured_fraction_theta_full 0.935
_diffrn_measured_fraction_theta_max 0.935
_diffrn_radiation_monochromator graphite
_diffrn_radiation_source 'fine-focus sealed tube'
_diffrn_radiation_type MoK\a
_diffrn_radiation_wavelength 0.71073
_diffrn_reflns_av_R_equivalents 0.0165
_diffrn_reflns_av_sigmaI/netI 0.0229
_diffrn_reflns_limit_h_max 10
_diffrn_reflns_limit_h_min -10
_diffrn_reflns_limit_k_max 11
_diffrn_reflns_limit_k_min -7
_diffrn_reflns_limit_l_max 15
_diffrn_reflns_limit_l_min -15
_diffrn_reflns_number 5337
_diffrn_reflns_theta_full 28.31
_diffrn_reflns_theta_max 28.31
_diffrn_reflns_theta_min 2.33
_exptl_absorpt_coefficient_mu 3.895
_exptl_crystal_density_diffrn 2.414
_exptl_crystal_density_method 'not measured'
_exptl_crystal_F_000 558
_refine_diff_density_max 0.752
_refine_diff_density_min -1.045
_refine_diff_density_rms 0.139
_refine_ls_extinction_method none
_refine_ls_goodness_of_fit_ref 1.069
_refine_ls_hydrogen_treatment mixed
_refine_ls_matrix_type full
_refine_ls_number_parameters 253
_refine_ls_number_reflns 3633
_refine_ls_number_restraints 0
_refine_ls_restrained_S_all 1.069
_refine_ls_R_factor_all 0.0363
_refine_ls_R_factor_gt 0.0331
_refine_ls_shift/su_max 0.000
_refine_ls_shift/su_mean 0.000
_refine_ls_structure_factor_coef Fsqd
_refine_ls_weighting_details 'calc w=1/[\s^2^(Fo^2^)+(0.0539P)^2^+1.5137P] where P=(Fo^2^+2Fc^2^)/3'
_refine_ls_weighting_scheme calc
_refine_ls_wR_factor_gt 0.0878
_refine_ls_wR_factor_ref 0.0897
_reflns_number_gt 3346
_reflns_number_total 3633
_reflns_threshold_expression >2sigma(I)
_cod_data_source_file b103994f.txt
_cod_data_source_block compound(3)
_cod_depositor_comments
;
The following automatic conversions were performed:
'_symmetry_cell_setting' value 'Triclinic' changed to 'triclinic'
according to '/home/saulius/struct/CIF-dictionaries/cif_core.dic'
dictionary named 'cif_core.dic' version 2.4.1 from 2010-06-29.

Automatic conversion script
Id: cif_fix_enum 1527 2010-12-29 10:47:43Z saulius 
;
_cod_original_sg_symbol_H-M P-1
_cod_database_code 7010809

loop_
_symmetry_equiv_pos_as_xyz
'x, y, z'
'-x, -y, -z'

loop_
_atom_site_label
_atom_site_type_symbol
_atom_site_fract_x
_atom_site_fract_y
_atom_site_fract_z
_atom_site_U_iso_or_equiv
_atom_site_adp_type
_atom_site_occupancy
_atom_site_symmetry_multiplicity
_atom_site_calc_flag
_atom_site_refinement_flags
_atom_site_disorder_assembly
_atom_site_disorder_group
Zn1 Zn 1.06229(4) 0.87913(4) 0.17356(3) 0.00771(10) Uani 1 1 d . . .
Zn2 Zn 1.47959(4) 0.74885(4) -0.03138(3) 0.00750(10) Uani 1 1 d . . .
V1 V 0.78120(7) 0.63377(6) 0.15032(5) 0.00881(12) Uani 1 1 d . . .
P1 P 0.72428(10) 0.92340(8) 0.05259(7) 0.00705(15) Uani 1 1 d . . .
P2 P 1.21530(10) 0.53933(8) 0.07373(7) 0.00670(15) Uani 1 1 d . . .
O1 O 1.2523(3) 0.6995(2) 0.07608(19) 0.0084(4) Uani 1 1 d . . .
O2 O 0.8598(3) 0.8339(2) 0.12397(19) 0.0089(4) Uani 1 1 d . . .
O3 O 0.5945(3) 1.0594(2) 0.11663(19) 0.0092(4) Uani 1 1 d . . .
O4 O 0.8211(3) 0.9624(2) -0.07598(19) 0.0120(4) Uani 1 1 d . . .
O5 O 0.6263(3) 0.7899(2) 0.06316(19) 0.0089(4) Uani 1 1 d . . .
O6 O 0.6559(3) 0.6106(3) 0.2844(2) 0.0150(5) Uani 1 1 d . . .
O7 O 1.0246(3) 0.5345(2) 0.15776(19) 0.0099(4) Uani 1 1 d . . .
O8 O 1.2253(3) 0.5223(2) -0.05611(19) 0.0101(4) Uani 1 1 d . . .
O9 O 1.3560(3) 0.4172(2) 0.11852(19) 0.0091(4) Uani 1 1 d . . .
N1 N 0.8663(3) 1.0406(3) 0.2917(2) 0.0100(5) Uani 1 1 d . . .
N2 N 1.0793(3) 0.7715(3) 0.3389(2) 0.0100(5) Uani 1 1 d . . .
C1 C 0.7653(4) 1.1749(4) 0.2654(3) 0.0120(6) Uani 1 1 d . . .
H1 H 0.7921 1.2162 0.1866 0.014 Uiso 1 1 calc R . .
C2 C 0.6197(4) 1.2561(4) 0.3522(3) 0.0148(6) Uani 1 1 d . . .
H2 H 0.5488 1.3479 0.3305 0.018 Uiso 1 1 calc R . .
C3 C 0.5827(4) 1.1993(4) 0.4695(3) 0.0154(6) Uani 1 1 d . . .
H3 H 0.4860 1.2519 0.5278 0.018 Uiso 1 1 calc R . .
C4 C 0.6924(4) 1.0600(4) 0.5013(3) 0.0120(6) Uani 1 1 d . . .
C5 C 0.8302(4) 0.9843(3) 0.4082(3) 0.0106(6) Uani 1 1 d . . .
C6 C 0.6712(4) 0.9951(4) 0.6220(3) 0.0157(6) Uani 1 1 d . . .
H6 H 0.5793 1.0448 0.6843 0.019 Uiso 1 1 calc R . .
C7 C 0.7832(4) 0.8624(4) 0.6464(3) 0.0150(6) Uani 1 1 d . . .
H7 H 0.7673 0.8225 0.7253 0.018 Uiso 1 1 calc R . .
C8 C 0.9255(4) 0.7826(4) 0.5526(3) 0.0125(6) Uani 1 1 d . . .
C9 C 0.9483(4) 0.8411(3) 0.4327(3) 0.0099(6) Uani 1 1 d . . .
C10 C 1.0497(5) 0.6463(4) 0.5736(3) 0.0150(6) Uani 1 1 d . . .
H10 H 1.0402 0.6023 0.6510 0.018 Uiso 1 1 calc R . .
C11 C 1.1846(5) 0.5801(4) 0.4776(3) 0.0160(6) Uani 1 1 d . . .
H11 H 1.2693 0.4922 0.4901 0.019 Uiso 1 1 calc R . .
C12 C 1.1947(4) 0.6447(4) 0.3614(3) 0.0142(6) Uani 1 1 d . . .
H12 H 1.2855 0.5971 0.2977 0.017 Uiso 1 1 calc R . .

loop_
_atom_site_aniso_label
_atom_site_aniso_U_11
_atom_site_aniso_U_22
_atom_site_aniso_U_33
_atom_site_aniso_U_23
_atom_site_aniso_U_13
_atom_site_aniso_U_12
Zn1 0.00709(17) 0.00786(17) 0.00849(17) -0.00078(12) -0.00292(13) -0.00132(12)
Zn2 0.00604(17) 0.00616(17) 0.01024(18) -0.00066(12) -0.00297(12) -0.00049(12)
V1 0.0084(2) 0.0077(2) 0.0103(2) -0.00013(18) -0.00303(19) -0.00164(18)
P1 0.0065(3) 0.0057(3) 0.0093(3) -0.0011(3) -0.0030(3) -0.0010(3)
P2 0.0057(3) 0.0049(3) 0.0095(3) -0.0005(3) -0.0029(3) -0.0004(3)
O1 0.0081(9) 0.0046(9) 0.0119(10) -0.0018(7) -0.0018(8) -0.0013(7)
O2 0.0074(9) 0.0058(9) 0.0147(10) -0.0002(8) -0.0063(8) 0.0003(7)
O3 0.0095(10) 0.0065(9) 0.0095(10) 0.0008(7) -0.0026(8) 0.0006(8)
O4 0.0129(10) 0.0103(10) 0.0117(10) 0.0000(8) -0.0018(8) -0.0031(8)
O5 0.0089(9) 0.0065(9) 0.0130(10) 0.0013(8) -0.0054(8) -0.0028(8)
O6 0.0163(11) 0.0147(11) 0.0128(11) 0.0006(8) -0.0042(9) -0.0023(9)
O7 0.0067(9) 0.0093(10) 0.0133(10) 0.0027(8) -0.0031(8) -0.0027(8)
O8 0.0133(10) 0.0069(10) 0.0115(10) -0.0014(8) -0.0054(8) -0.0023(8)
O9 0.0088(10) 0.0074(9) 0.0104(10) -0.0019(8) -0.0038(8) 0.0013(8)
N1 0.0107(12) 0.0097(12) 0.0112(12) -0.0012(9) -0.0047(10) -0.0029(10)
N2 0.0097(11) 0.0119(12) 0.0101(12) -0.0012(9) -0.0045(9) -0.0028(10)
C1 0.0131(14) 0.0113(14) 0.0139(14) -0.0022(11) -0.0061(12) -0.0035(11)
C2 0.0120(14) 0.0121(14) 0.0218(16) -0.0047(12) -0.0068(13) -0.0011(12)
C3 0.0078(13) 0.0166(16) 0.0213(16) -0.0085(12) -0.0014(12) -0.0017(12)
C4 0.0133(14) 0.0122(14) 0.0127(14) -0.0033(11) -0.0032(12) -0.0062(12)
C5 0.0093(13) 0.0119(14) 0.0127(14) -0.0012(11) -0.0034(11) -0.0058(11)
C6 0.0135(15) 0.0244(17) 0.0098(14) -0.0047(12) 0.0017(12) -0.0100(13)
C7 0.0168(15) 0.0211(16) 0.0090(14) 0.0010(12) -0.0026(12) -0.0103(13)
C8 0.0151(14) 0.0137(14) 0.0123(14) 0.0014(11) -0.0056(12) -0.0091(12)
C9 0.0106(13) 0.0122(14) 0.0102(14) -0.0009(11) -0.0038(11) -0.0070(11)
C10 0.0208(16) 0.0154(15) 0.0148(15) 0.0045(12) -0.0116(13) -0.0095(13)
C11 0.0199(16) 0.0111(14) 0.0205(16) 0.0027(12) -0.0133(13) -0.0022(12)
C12 0.0131(14) 0.0128(15) 0.0188(16) -0.0023(12) -0.0085(12) -0.0012(12)

loop_
_atom_type_symbol
_atom_type_description
_atom_type_scat_dispersion_real
_atom_type_scat_dispersion_imag
_atom_type_scat_source
C C 0.0033 0.0016 'International Tables Vol C Tables 4.2.6.8 and 6.1.1.4'
H H 0.0000 0.0000 'International Tables Vol C Tables 4.2.6.8 and 6.1.1.4'
N N 0.0061 0.0033 'International Tables Vol C Tables 4.2.6.8 and 6.1.1.4'
O O 0.0106 0.0060 'International Tables Vol C Tables 4.2.6.8 and 6.1.1.4'
P P 0.1023 0.0942 'International Tables Vol C Tables 4.2.6.8 and 6.1.1.4'
V V 0.3005 0.5294 'International Tables Vol C Tables 4.2.6.8 and 6.1.1.4'
Zn Zn 0.2839 1.4301 'International Tables Vol C Tables 4.2.6.8 and 6.1.1.4'

loop_
_geom_angle_atom_site_label_1
_geom_angle_atom_site_label_2
_geom_angle_atom_site_label_3
_geom_angle
_geom_angle_site_symmetry_1
_geom_angle_site_symmetry_3
_geom_angle_publ_flag
O4 Zn1 O2 116.20(9) 2_775 . ?
O4 Zn1 N2 130.06(10) 2_775 . ?
O2 Zn1 N2 112.84(9) . . ?
O4 Zn1 O1 94.32(8) 2_775 . ?
O2 Zn1 O1 90.65(8) . . ?
N2 Zn1 O1 93.99(9) . . ?
O4 Zn1 N1 91.93(9) 2_775 . ?
O2 Zn1 N1 89.94(9) . . ?
N2 Zn1 N1 79.09(10) . . ?
O1 Zn1 N1 172.71(9) . . ?
O9 Zn2 O3 119.47(9) 2_865 2_775 ?
O9 Zn2 O1 114.21(9) 2_865 . ?
O3 Zn2 O1 105.26(9) 2_775 . ?
O9 Zn2 O5 101.29(9) 2_865 1_655 ?
O3 Zn2 O5 105.95(9) 2_775 1_655 ?
O1 Zn2 O5 110.19(9) . 1_655 ?
O6 V1 O7 103.76(11) . . ?
O6 V1 O8 109.11(11) . 2_765 ?
O7 V1 O8 92.77(9) . 2_765 ?
O6 V1 O5 106.81(10) . . ?
O7 V1 O5 146.97(9) . . ?
O8 V1 O5 88.89(9) 2_765 . ?
O6 V1 O2 110.82(11) . . ?
O7 V1 O2 87.03(9) . . ?
O8 V1 O2 138.90(9) 2_765 . ?
O5 V1 O2 70.71(8) . . ?
O6 V1 P1 114.59(9) . . ?
O7 V1 P1 118.15(7) . . ?
O8 V1 P1 115.91(7) 2_765 . ?
O5 V1 P1 35.42(6) . . ?
O2 V1 P1 35.33(6) . . ?
O4 P1 O3 113.58(12) . . ?
O4 P1 O2 112.21(12) . . ?
O3 P1 O2 111.54(12) . . ?
O4 P1 O5 110.82(12) . . ?
O3 P1 O5 111.34(12) . . ?
O2 P1 O5 96.07(11) . . ?
O4 P1 V1 121.21(9) . . ?
O3 P1 V1 125.20(9) . . ?
O2 P1 V1 48.13(8) . . ?
O5 P1 V1 48.01(8) . . ?
O9 P2 O7 109.27(12) . . ?
O9 P2 O8 112.96(12) . . ?
O7 P2 O8 110.32(12) . . ?
O9 P2 O1 108.60(12) . . ?
O7 P2 O1 108.56(12) . . ?
O8 P2 O1 106.99(12) . . ?
P2 O1 Zn2 118.94(12) . . ?
P2 O1 Zn1 124.49(12) . . ?
Zn2 O1 Zn1 116.23(10) . . ?
P1 O2 V1 96.54(10) . . ?
P1 O2 Zn1 136.03(13) . . ?
V1 O2 Zn1 127.36(10) . . ?
P1 O3 Zn2 121.97(13) . 2_775 ?
P1 O4 Zn1 139.68(14) . 2_775 ?
P1 O5 Zn2 132.09(13) . 1_455 ?
P1 O5 V1 96.57(10) . . ?
Zn2 O5 V1 126.89(10) 1_455 . ?
P2 O7 V1 133.45(13) . . ?
P2 O8 V1 138.40(13) . 2_765 ?
P2 O9 Zn2 125.40(13) . 2_865 ?
C1 N1 C5 118.3(3) . . ?
C1 N1 Zn1 129.0(2) . . ?
C5 N1 Zn1 112.2(2) . . ?
C12 N2 C9 118.4(3) . . ?
C12 N2 Zn1 128.3(2) . . ?
C9 N2 Zn1 113.2(2) . . ?
N1 C1 C2 122.3(3) . . ?
C3 C2 C1 119.5(3) . . ?
C2 C3 C4 119.6(3) . . ?
C5 C4 C3 116.8(3) . . ?
C5 C4 C6 119.2(3) . . ?
C3 C4 C6 123.9(3) . . ?
N1 C5 C4 123.4(3) . . ?
N1 C5 C9 116.1(3) . . ?
C4 C5 C9 120.5(3) . . ?
C7 C6 C4 120.9(3) . . ?
C6 C7 C8 121.0(3) . . ?
C9 C8 C10 117.0(3) . . ?
C9 C8 C7 119.8(3) . . ?
C10 C8 C7 123.2(3) . . ?
N2 C9 C8 123.2(3) . . ?
N2 C9 C5 118.2(3) . . ?
C8 C9 C5 118.6(3) . . ?
C11 C10 C8 118.8(3) . . ?
C10 C11 C12 120.2(3) . . ?
N2 C12 C11 122.3(3) . . ?

loop_
_geom_bond_atom_site_label_1
_geom_bond_atom_site_label_2
_geom_bond_distance
_geom_bond_site_symmetry_2
_geom_bond_publ_flag
Zn1 O4 1.943(2) 2_775 ?
Zn1 O2 2.034(2) . ?
Zn1 N2 2.081(3) . ?
Zn1 O1 2.108(2) . ?
Zn1 N1 2.138(3) . ?
Zn2 O9 1.905(2) 2_865 ?
Zn2 O3 1.930(2) 2_775 ?
Zn2 O1 1.967(2) . ?
Zn2 O5 1.986(2) 1_655 ?
V1 O6 1.598(2) . ?
V1 O7 1.939(2) . ?
V1 O8 1.950(2) 2_765 ?
V1 O5 2.018(2) . ?
V1 O2 2.022(2) . ?
V1 P1 2.6970(9) . ?
P1 O4 1.504(2) . ?
P1 O3 1.511(2) . ?
P1 O2 1.570(2) . ?
P1 O5 1.573(2) . ?
P2 O9 1.526(2) . ?
P2 O7 1.533(2) . ?
P2 O8 1.542(2) . ?
P2 O1 1.563(2) . ?
O3 Zn2 1.930(2) 2_775 ?
O4 Zn1 1.943(2) 2_775 ?
O5 Zn2 1.986(2) 1_455 ?
O8 V1 1.950(2) 2_765 ?
O9 Zn2 1.905(2) 2_865 ?
N1 C1 1.331(4) . ?
N1 C5 1.362(4) . ?
N2 C12 1.326(4) . ?
N2 C9 1.359(4) . ?
C1 C2 1.401(4) . ?
C2 C3 1.372(5) . ?
C3 C4 1.415(5) . ?
C4 C5 1.397(4) . ?
C4 C6 1.436(4) . ?
C5 C9 1.446(4) . ?
C6 C7 1.356(5) . ?
C7 C8 1.432(5) . ?
C8 C9 1.410(4) . ?
C8 C10 1.416(5) . ?
C10 C11 1.376(5) . ?
C11 C12 1.398(5) . ?
